data_1573317
loop_
_publ_author_name
'Gong, Yi'
'Sharp, Simon J.'
'Elsegood, Mark R. J.'
'Redshaw, Carl'

_publ_section_title
;
 Metal-organic frameworks of <i>p</i>-hydroxybenzoic acid: synthesis,
 structure and ring opening polymerization capability.
;
_journal_issue 51
_journal_name_full 'RSC advances'
_journal_page_first 37895
_journal_page_last 37901
_journal_paper_doi 10.1039/d4ra06361a
_journal_volume 14
_journal_year 2024
_chemical_formula_moiety 'C20 H22 Mn2 N2 O8'
_chemical_formula_sum 'C20 H22 Mn2 N2 O8'
_chemical_formula_weight 528.27
_space_group_crystal_system orthorhombic
_space_group_IT_number 61
_space_group_name_Hall '-P 2ac 2ab'
_space_group_name_H-M_alt 'P b c a'
_atom_sites_solution_hydrogens geom
_atom_sites_solution_primary iterative
_atom_sites_solution_secondary difmap
_audit_creation_method SHELXL-2019/3
_audit_update_record
;
2024-08-01 deposited with the CCDC.	2024-11-20 downloaded from the CCDC.
;
_cell_angle_alpha 90
_cell_angle_beta 90
_cell_angle_gamma 90
_cell_formula_units_Z 8
_cell_length_a 16.6962(5)
_cell_length_b 13.0537(4)
_cell_length_c 19.1273(9)
_cell_measurement_reflns_used 4868
_cell_measurement_temperature 100(2)
_cell_measurement_theta_max 72.53
_cell_measurement_theta_min 4.87
_cell_volume 4168.7(3)
_computing_cell_refinement 'CrysAlisPro 1.171.43.98a (Rigaku OD, 2023)'
_computing_data_collection 'CrysAlisPro system (CCD 43.115a 64-bit (release 15-03-2024))'
_computing_data_reduction 'CrysAlisPro 1.171.43.98a (Rigaku OD, 2023)'
_computing_molecular_graphics 'Bruker SHELXTL'
_computing_publication_material 'Bruker SHELXTL'
_computing_structure_refinement 'SHELXL-2019/3 (Sheldrick, 2019)'
_computing_structure_solution 'SHELXT-2018/2 (Sheldrick, 2015)'
_diffrn_ambient_temperature 100(2)
_diffrn_detector_area_resol_mean 10
_diffrn_measured_fraction_theta_full 0.999
_diffrn_measured_fraction_theta_max 0.964
_diffrn_measurement_device 'four-circle diffractometer'
_diffrn_measurement_device_type
; 
Rigaku 007HF diffractometer with HF Varimax confocal mirrors, 
an UG2 goniometer and HyPix Arc-100 detector 
;
_diffrn_measurement_method 'profile data from \w-scans'
_diffrn_radiation_collimation 0.3
_diffrn_radiation_type CuK\a
_diffrn_radiation_wavelength 1.54178
_diffrn_reflns_av_R_equivalents 0.0793
_diffrn_reflns_av_unetI/netI 0.0419
_diffrn_reflns_Laue_measured_fraction_full 0.999
_diffrn_reflns_Laue_measured_fraction_max 0.964
_diffrn_reflns_limit_h_max 20
_diffrn_reflns_limit_h_min -20
_diffrn_reflns_limit_k_max 14
_diffrn_reflns_limit_k_min -15
_diffrn_reflns_limit_l_max 23
_diffrn_reflns_limit_l_min -23
_diffrn_reflns_number 42613
_diffrn_reflns_point_group_measured_fraction_full 0.999
_diffrn_reflns_point_group_measured_fraction_max 0.964
_diffrn_reflns_theta_full 67.679
_diffrn_reflns_theta_max 73.689
_diffrn_reflns_theta_min 4.623
_diffrn_source 'Rotating anode'
_exptl_absorpt_coefficient_mu 10.323
_exptl_absorpt_correction_T_max 0.902
_exptl_absorpt_correction_T_min 0.845
_exptl_absorpt_correction_type analytical
_exptl_absorpt_process_details
; 
CrysAlisPro 1.171.43.98a (Rigaku Oxford Diffraction, 2023) 
Analytical numeric absorption correction using a multifaceted crystal 
model based on expressions derived by R.C. Clark & J.S. Reid. 
(Clark, R. C. & Reid, J. S. (1995). Acta Cryst. A51, 887-897) 
Empirical absorption correction using spherical harmonics, 
implemented in SCALE3 ABSPACK scaling algorithm. 
;
_exptl_crystal_colour colourless
_exptl_crystal_density_diffrn 1.683
_exptl_crystal_density_method 'not measured'
_exptl_crystal_description plate
_exptl_crystal_F_000 2160
_exptl_crystal_recrystallization_method 'Re-crystallisation from solvent: dimethylformamide'
_exptl_crystal_size_max 0.051
_exptl_crystal_size_mid 0.029
_exptl_crystal_size_min 0.022
_refine_diff_density_max 1.119
_refine_diff_density_min -0.709
_refine_diff_density_rms 0.123
_refine_ls_extinction_method none
_refine_ls_goodness_of_fit_ref 1.043
_refine_ls_hydrogen_treatment constr
_refine_ls_matrix_type full
_refine_ls_number_parameters 402
_refine_ls_number_reflns 4064
_refine_ls_number_restraints 578
_refine_ls_restrained_S_all 0.974
_refine_ls_R_factor_all 0.0785
_refine_ls_R_factor_gt 0.0581
_refine_ls_shift/su_max 0.000
_refine_ls_shift/su_mean 0.000
_refine_ls_structure_factor_coef Fsqd
_refine_ls_weighting_details 'w=1/[\s^2^(Fo^2^)+(0.1035P)^2^+9.7771P] where P=(Fo^2^+2Fc^2^)/3'
_refine_ls_weighting_scheme calc
_refine_ls_wR_factor_gt 0.1567
_refine_ls_wR_factor_ref 0.1718
_reflns_Friedel_coverage 0.000
_reflns_number_gt 3129
_reflns_number_total 4064
_reflns_threshold_expression 'I > 2\s(I)'
_cod_data_source_file d4ra06361a2.cif
_cod_data_source_block 2
_cod_depositor_comments 'Adding full bibliography for 1573316--1573317.cif.'
_cod_database_code 1573317
_shelx_shelxl_version_number 2019/3
_shelx_space_group_comment
; 
The symmetry employed for this shelxl refinement is uniquely defined 
by the following loop, which should always be used as a source of 
symmetry information in preference to the above space-group names. 
They are only intended as comments. 
;
_shelx_estimated_absorpt_t_min 0.621
_shelx_estimated_absorpt_t_max 0.805

loop_
_space_group_symop_operation_xyz
'x, y, z'
'-x+1/2, -y, z+1/2'
'-x, y+1/2, -z+1/2'
'x+1/2, -y+1/2, -z'
'-x, -y, -z'
'x-1/2, y, -z-1/2'
'x, -y-1/2, z-1/2'
'-x-1/2, y-1/2, z'

loop_
_atom_site_label
_atom_site_type_symbol
_atom_site_fract_x
_atom_site_fract_y
_atom_site_fract_z
_atom_site_U_iso_or_equiv
_atom_site_adp_type
_atom_site_occupancy
_atom_site_site_symmetry_order
_atom_site_calc_flag
_atom_site_refinement_flags_posn
_atom_site_refinement_flags_adp
_atom_site_refinement_flags_occupancy
_atom_site_disorder_assembly
_atom_site_disorder_group
Mn1 Mn 0.27217(4) 0.22400(6) 0.37495(4) 0.0128(2) Uani 0.952(2) 1 d D U P A 1
Mn2 Mn 0.26844(4) 0.48266(6) 0.36737(4) 0.0123(2) Uani 0.952(2) 1 d D U P A 1
O1 O 0.37286(18) 0.4382(2) 0.31537(18) 0.0254(7) Uani 1 1 d . . . . .
O2 O 0.38476(18) 0.2725(2) 0.33925(18) 0.0243(7) Uani 1 1 d . . . . .
C1 C 0.4084(3) 0.3537(3) 0.3110(2) 0.0186(9) Uani 1 1 d . . . . .
C2 C 0.4854(3) 0.3513(4) 0.2712(2) 0.0197(9) Uani 1 1 d . . . . .
C3 C 0.5163(2) 0.4405(4) 0.2431(2) 0.0204(9) Uani 1 1 d . . . . .
H3 H 0.488358 0.503197 0.249422 0.024 Uiso 1 1 calc R U . . .
C4 C 0.5879(3) 0.4397(4) 0.2054(2) 0.0223(10) Uani 1 1 d . . . . .
H4 H 0.607871 0.501817 0.186296 0.027 Uiso 1 1 calc R U . . .
C5 C 0.6304(3) 0.3492(3) 0.1955(2) 0.0177(9) Uani 1 1 d . . . . .
C6 C 0.5990(3) 0.2594(4) 0.2239(3) 0.0246(10) Uani 1 1 d . . . . .
H6 H 0.626560 0.196458 0.217529 0.029 Uiso 1 1 calc R U . . .
C7 C 0.5275(3) 0.2609(4) 0.2616(3) 0.0236(10) Uani 1 1 d . . . . .
H7 H 0.507347 0.199044 0.280928 0.028 Uiso 1 1 calc R U . . .
O3 O 0.70045(18) 0.3499(2) 0.16089(17) 0.0194(7) Uani 1 1 d . . . . .
O4 O 0.27980(19) 0.2714(2) 0.48042(17) 0.0206(7) Uani 0.952(2) 1 d D U P A 1
O5 O 0.2971(2) 0.4404(2) 0.47105(17) 0.0222(7) Uani 0.952(2) 1 d D U P A 1
C8 C 0.2874(3) 0.3601(3) 0.5069(2) 0.0153(8) Uani 0.952(2) 1 d D U P A 1
C9 C 0.2824(3) 0.3694(3) 0.5840(2) 0.0162(8) Uani 0.952(2) 1 d D U P A 1
C10 C 0.2789(3) 0.4655(4) 0.6171(3) 0.0189(9) Uani 0.952(2) 1 d D U P A 1
H10 H 0.281961 0.525771 0.589383 0.023 Uiso 0.952(2) 1 calc R U P A 1
C11 C 0.2710(3) 0.4746(4) 0.6886(2) 0.0186(9) Uani 0.952(2) 1 d D U P A 1
H11 H 0.266582 0.540652 0.709117 0.022 Uiso 0.952(2) 1 calc R U P A 1
C12 C 0.2695(3) 0.3876(4) 0.7309(2) 0.0157(9) Uani 0.952(2) 1 d D U P A 1
C13 C 0.2742(3) 0.2907(4) 0.6978(2) 0.0195(9) Uani 0.952(2) 1 d D U P A 1
H13 H 0.273830 0.230388 0.725587 0.023 Uiso 0.952(2) 1 calc R U P A 1
C14 C 0.2794(3) 0.2824(4) 0.6264(2) 0.0192(9) Uani 0.952(2) 1 d D U P A 1
H14 H 0.280831 0.216402 0.605486 0.023 Uiso 0.952(2) 1 calc R U P A 1
O6 O 0.2621(2) 0.3950(3) 0.79960(16) 0.0154(7) Uani 0.952(2) 1 d D U P A 1
Mn1X Mn 0.2350(9) 0.2675(11) 0.3680(6) 0.007(3) Uani 0.048(2) 1 d D U P A 2
Mn2X Mn 0.2312(10) 0.5257(12) 0.3743(7) 0.014(3) Uani 0.048(2) 1 d D U P A 2
O4X O 0.206(3) 0.304(3) 0.4726(13) 0.012(3) Uani 0.048(2) 1 d D U P A 2
O5X O 0.225(3) 0.473(3) 0.4785(14) 0.015(3) Uani 0.048(2) 1 d D U P A 2
C8X C 0.211(5) 0.388(2) 0.5071(12) 0.013(3) Uani 0.048(2) 1 d D U P A 2
C9X C 0.220(5) 0.381(3) 0.5842(13) 0.014(3) Uani 0.048(2) 1 d D U P A 2
C10X C 0.221(5) 0.469(3) 0.6272(19) 0.014(4) Uani 0.048(2) 1 d D U P A 2
H10X H 0.212771 0.534280 0.606858 0.017 Uiso 0.048(2) 1 calc R U P A 2
C11X C 0.235(6) 0.462(3) 0.698(2) 0.015(4) Uani 0.048(2) 1 d D U P A 2
H11X H 0.241529 0.522506 0.725005 0.018 Uiso 0.048(2) 1 calc R U P A 2
C12X C 0.239(7) 0.367(3) 0.7317(19) 0.016(4) Uani 0.048(2) 1 d D U P A 2
C13X C 0.229(6) 0.279(3) 0.6891(19) 0.016(4) Uani 0.048(2) 1 d D U P A 2
H13X H 0.225510 0.213040 0.710462 0.019 Uiso 0.048(2) 1 calc R U P A 2
C14X C 0.223(6) 0.286(3) 0.6179(19) 0.014(4) Uani 0.048(2) 1 d D U P A 2
H14X H 0.221626 0.225484 0.590667 0.017 Uiso 0.048(2) 1 calc R U P A 2
O6X O 0.249(5) 0.354(5) 0.8000(19) 0.016(6) Uani 0.048(2) 1 d D U P A 2
O7 O 0.16316(18) 0.1318(2) 0.41038(16) 0.0185(7) Uani 1 1 d . . . . .
C15 C 0.1265(3) 0.1387(3) 0.4666(3) 0.0242(10) Uani 1 1 d . . . . .
H15 H 0.156578 0.148301 0.508266 0.029 Uiso 1 1 calc R U . . .
N1 N 0.0468(3) 0.1334(3) 0.4714(2) 0.0299(10) Uani 1 1 d . . . . .
C16 C -0.0026(3) 0.1199(5) 0.4089(4) 0.0466(16) Uani 1 1 d . . . . .
H16A H -0.027142 0.185486 0.396140 0.070 Uiso 1 1 calc R U . . .
H16B H -0.044717 0.069477 0.418427 0.070 Uiso 1 1 calc R U . . .
H16C H 0.030905 0.095628 0.370214 0.070 Uiso 1 1 calc R U . . .
C17 C 0.0061(4) 0.1489(5) 0.5375(4) 0.0504(18) Uani 1 1 d . . . . .
H17A H 0.045712 0.156267 0.574944 0.076 Uiso 1 1 calc R U . . .
H17B H -0.028421 0.089912 0.547337 0.076 Uiso 1 1 calc R U . . .
H17C H -0.026693 0.211125 0.534892 0.076 Uiso 1 1 calc R U . . .
O8 O 0.16581(18) 0.5716(3) 0.42695(17) 0.0251(7) Uani 1 1 d . . . . .
C18 C 0.1375(3) 0.5733(4) 0.4871(3) 0.0278(11) Uani 1 1 d . . . . .
H18 H 0.139992 0.636842 0.511212 0.033 Uiso 1 1 calc R U . . .
N2 N 0.1041(3) 0.4952(3) 0.5215(2) 0.0322(10) Uani 1 1 d . . . . .
C19 C 0.0975(3) 0.3926(4) 0.4907(3) 0.0359(13) Uani 1 1 d . . . . .
H19A H 0.123843 0.391867 0.444923 0.054 Uiso 1 1 calc R U . A 2
H19B H 0.040801 0.374745 0.485039 0.054 Uiso 1 1 calc R U . A 2
H19C H 0.123304 0.342543 0.521519 0.054 Uiso 1 1 calc R U . A 2
C20 C 0.0757(4) 0.5055(5) 0.5932(3) 0.0449(15) Uani 1 1 d . . . . .
H20A H 0.078615 0.577579 0.607412 0.067 Uiso 1 1 calc R U . . .
H20B H 0.109221 0.464060 0.624278 0.067 Uiso 1 1 calc R U . . .
H20C H 0.020036 0.481954 0.596162 0.067 Uiso 1 1 calc R U . . .

loop_
_atom_site_aniso_label
_atom_site_aniso_U_11
_atom_site_aniso_U_22
_atom_site_aniso_U_33
_atom_site_aniso_U_23
_atom_site_aniso_U_13
_atom_site_aniso_U_12
Mn1 0.0091(4) 0.0146(4) 0.0147(4) -0.0023(3) 0.0010(3) -0.0022(3)
Mn2 0.0094(4) 0.0134(4) 0.0140(4) 0.0025(3) 0.0000(3) 0.0007(3)
O1 0.0158(15) 0.0264(18) 0.0340(19) 0.0053(15) 0.0086(13) 0.0043(14)
O2 0.0135(14) 0.0235(17) 0.0358(19) 0.0010(14) 0.0061(13) -0.0047(13)
C1 0.012(2) 0.024(2) 0.020(2) 0.0004(18) -0.0001(17) -0.0013(17)
C2 0.012(2) 0.025(2) 0.021(2) 0.0019(18) 0.0027(17) -0.0028(17)
C3 0.013(2) 0.024(2) 0.024(2) 0.0033(19) 0.0042(17) 0.0033(17)
C4 0.017(2) 0.023(2) 0.027(2) 0.0099(19) 0.0028(18) -0.0021(18)
C5 0.0100(19) 0.027(2) 0.016(2) 0.0026(18) 0.0025(16) -0.0031(17)
C6 0.019(2) 0.024(2) 0.031(3) -0.0035(19) 0.0051(19) -0.0013(19)
C7 0.020(2) 0.016(2) 0.035(3) -0.0021(19) 0.008(2) -0.0054(18)
O3 0.0126(14) 0.0199(16) 0.0257(17) -0.0010(13) 0.0031(13) -0.0016(12)
O4 0.0256(17) 0.0183(15) 0.0180(15) -0.0046(12) -0.0026(13) 0.0028(13)
O5 0.0253(16) 0.0212(15) 0.0201(16) 0.0034(13) -0.0035(13) -0.0070(14)
C8 0.0129(19) 0.0172(18) 0.0158(18) 0.0001(13) -0.0007(16) 0.0022(16)
C9 0.015(2) 0.0152(19) 0.0180(18) 0.0003(14) -0.0023(16) -0.0006(16)
C10 0.025(2) 0.0111(19) 0.0206(19) -0.0012(16) -0.0020(18) 0.0005(18)
C11 0.023(2) 0.014(2) 0.0189(19) -0.0013(15) -0.0024(18) -0.0001(18)
C12 0.013(2) 0.020(2) 0.0144(18) -0.0004(15) 0.0010(16) -0.0002(18)
C13 0.025(2) 0.015(2) 0.0178(19) 0.0017(16) -0.0012(18) 0.0024(19)
C14 0.026(2) 0.0114(19) 0.021(2) -0.0003(15) 0.0007(18) 0.0004(18)
O6 0.0185(17) 0.0145(17) 0.0132(14) 0.0013(13) 0.0004(12) 0.0037(14)
Mn1X 0.009(3) 0.008(3) 0.004(3) -0.0007(19) 0.0002(19) 0.001(2)
Mn2X 0.016(4) 0.016(4) 0.010(3) -0.0002(19) 0.000(2) 0.000(2)
O4X 0.012(4) 0.013(4) 0.011(4) 0.000(2) 0.001(2) 0.000(2)
O5X 0.015(4) 0.014(4) 0.015(4) 0.000(2) 0.000(2) 0.000(2)
C8X 0.013(4) 0.013(3) 0.013(3) -0.0009(17) 0.000(2) 0.0002(19)
C9X 0.018(8) 0.011(6) 0.014(4) -0.001(3) -0.002(6) 0.001(7)
C10X 0.018(9) 0.009(6) 0.015(5) -0.001(5) -0.001(8) 0.000(8)
C11X 0.017(10) 0.013(6) 0.015(5) -0.002(5) -0.002(8) -0.001(8)
C12X 0.020(8) 0.015(6) 0.013(6) -0.002(5) -0.002(7) 0.001(7)
C13X 0.021(10) 0.013(6) 0.013(5) -0.002(5) -0.002(8) 0.005(8)
C14X 0.019(10) 0.010(6) 0.014(5) -0.002(5) -0.003(8) 0.001(8)
O6X 0.020(12) 0.016(11) 0.012(6) -0.003(7) 0.000(8) -0.001(11)
O7 0.0123(14) 0.0189(16) 0.0244(17) 0.0049(12) 0.0087(12) -0.0008(11)
C15 0.022(2) 0.021(2) 0.029(3) 0.0044(19) 0.007(2) 0.0011(19)
N1 0.025(2) 0.028(2) 0.037(3) 0.0012(19) 0.0125(19) 0.0020(17)
C16 0.019(3) 0.058(4) 0.063(4) 0.003(3) 0.001(3) -0.004(3)
C17 0.045(4) 0.049(4) 0.057(4) -0.005(3) 0.034(3) -0.005(3)
O8 0.0192(15) 0.0296(18) 0.0264(17) -0.0059(14) 0.0029(13) -0.0011(14)
C18 0.024(2) 0.026(3) 0.033(3) -0.002(2) 0.005(2) -0.003(2)
N2 0.028(2) 0.032(2) 0.036(2) 0.004(2) 0.0056(19) 0.0002(19)
C19 0.027(3) 0.033(3) 0.048(3) 0.000(3) 0.004(2) -0.001(2)
C20 0.041(3) 0.057(4) 0.036(3) 0.004(3) 0.012(3) -0.003(3)

loop_
_atom_type_symbol
_atom_type_description
_atom_type_scat_dispersion_real
_atom_type_scat_dispersion_imag
_atom_type_scat_source
C C 0.0181 0.0091 'International Tables Vol C Tables 4.2.6.8 and 6.1.1.4'
H H 0.0000 0.0000 'International Tables Vol C Tables 4.2.6.8 and 6.1.1.4'
N N 0.0311 0.0180 'International Tables Vol C Tables 4.2.6.8 and 6.1.1.4'
O O 0.0492 0.0322 'International Tables Vol C Tables 4.2.6.8 and 6.1.1.4'
Mn Mn -0.5299 2.8052 'International Tables Vol C Tables 4.2.6.8 and 6.1.1.4'

loop_
_geom_angle_atom_site_label_1
_geom_angle_atom_site_label_2
_geom_angle_atom_site_label_3
_geom_angle
_geom_angle_site_symmetry_1
_geom_angle_site_symmetry_3
_geom_angle_publ_flag
O2 Mn1 O4 99.68(13) . . ?
O2 Mn1 O6 94.05(13) . 7_565 ?
O4 Mn1 O6 149.99(13) . 7_565 ?
O2 Mn1 O3 99.48(12) . 6_556 ?
O4 Mn1 O3 96.55(13) . 6_556 ?
O6 Mn1 O3 107.39(13) 7_565 6_556 ?
O2 Mn1 O7 165.79(12) . . ?
O4 Mn1 O7 85.37(12) . . ?
O6 Mn1 O7 75.73(12) 7_565 . ?
O3 Mn1 O7 93.08(11) 6_556 . ?
O2 Mn1 O8 89.92(12) . 8_655 ?
O4 Mn1 O8 79.93(12) . 8_655 ?
O6 Mn1 O8 73.50(12) 7_565 8_655 ?
O3 Mn1 O8 170.43(12) 6_556 8_655 ?
O7 Mn1 O8 77.82(11) . 8_655 ?
O2 Mn1 Mn2 117.94(9) . 8_655 ?
O4 Mn1 Mn2 109.98(9) . 8_655 ?
O6 Mn1 Mn2 40.48(9) 7_565 8_655 ?
O3 Mn1 Mn2 128.06(9) 6_556 8_655 ?
O7 Mn1 Mn2 48.05(8) . 8_655 ?
O8 Mn1 Mn2 46.77(8) 8_655 8_655 ?
O1 Mn2 O5 100.66(14) . . ?
O1 Mn2 O6 96.85(13) . 2_564 ?
O5 Mn2 O6 145.60(13) . 2_564 ?
O1 Mn2 O3 95.58(13) . 6_556 ?
O5 Mn2 O3 98.41(13) . 6_556 ?
O6 Mn2 O3 109.14(13) 2_564 6_556 ?
O1 Mn2 O8 166.23(13) . . ?
O5 Mn2 O8 80.80(13) . . ?
O6 Mn2 O8 75.52(12) 2_564 . ?
O3 Mn2 O8 97.76(12) 6_556 . ?
O1 Mn2 O7 89.53(12) . 8_665 ?
O5 Mn2 O7 77.43(11) . 8_665 ?
O6 Mn2 O7 73.32(12) 2_564 8_665 ?
O3 Mn2 O7 173.97(12) 6_556 8_665 ?
O8 Mn2 O7 77.37(11) . 8_665 ?
O1 Mn2 Mn1 117.92(9) . 8_665 ?
O5 Mn2 Mn1 105.08(10) . 8_665 ?
O6 Mn2 Mn1 40.61(9) 2_564 8_665 ?
O3 Mn2 Mn1 133.66(9) 6_556 8_665 ?
O8 Mn2 Mn1 49.15(8) . 8_665 ?
O7 Mn2 Mn1 45.01(7) 8_665 8_665 ?
C1 O1 Mn2 132.1(3) . . ?
C1 O2 Mn1 132.7(3) . . ?
O2 C1 O1 124.4(4) . . ?
O2 C1 C2 118.2(4) . . ?
O1 C1 C2 117.3(4) . . ?
C3 C2 C7 118.5(4) . . ?
C3 C2 C1 120.1(4) . . ?
C7 C2 C1 121.4(4) . . ?
C2 C3 C4 120.9(4) . . ?
C2 C3 H3 119.5 . . ?
C4 C3 H3 119.5 . . ?
C5 C4 C3 120.9(4) . . ?
C5 C4 H4 119.5 . . ?
C3 C4 H4 119.5 . . ?
O3 C5 C4 120.3(4) . . ?
O3 C5 C6 121.7(4) . . ?
C4 C5 C6 117.9(4) . . ?
C4 C5 Mn1X 145.5(4) . 6_656 ?
C6 C5 Mn1X 95.7(4) . 6_656 ?
C7 C6 C5 120.8(4) . . ?
C7 C6 H6 119.6 . . ?
C5 C6 H6 119.6 . . ?
C2 C7 C6 121.0(4) . . ?
C2 C7 H7 119.5 . . ?
C6 C7 H7 119.5 . . ?
Mn1X O3 C5 124.9(6) 6_656 . ?
C5 O3 Mn2 126.3(3) . 6_656 ?
C5 O3 Mn1 129.6(3) . 6_656 ?
Mn2 O3 Mn1 104.09(13) 6_656 6_656 ?
C5 O3 Mn2X 109.0(5) . 6_656 ?
Mn1 O3 Mn2X 120.9(4) 6_656 6_656 ?
C8 O4 Mn1 130.8(3) . . ?
C8 O5 Mn2 134.1(3) . . ?
O5 C8 O4 123.6(4) . . ?
O5 C8 C9 118.6(4) . . ?
O4 C8 C9 117.7(4) . . ?
C14 C9 C10 117.6(4) . . ?
C14 C9 C8 120.8(4) . . ?
C10 C9 C8 121.5(4) . . ?
C11 C10 C9 121.8(4) . . ?
C11 C10 H10 119.1 . . ?
C9 C10 H10 119.1 . . ?
C10 C11 C12 120.4(4) . . ?
C10 C11 H11 119.8 . . ?
C12 C11 H11 119.8 . . ?
O6 C12 C11 121.3(4) . . ?
O6 C12 C13 120.9(4) . . ?
C11 C12 C13 117.8(4) . . ?
C14 C13 C12 121.2(4) . . ?
C14 C13 H13 119.4 . . ?
C12 C13 H13 119.4 . . ?
C13 C14 C9 121.0(4) . . ?
C13 C14 H14 119.5 . . ?
C9 C14 H14 119.5 . . ?
C12 O6 Mn2 133.2(3) . 2_565 ?
C12 O6 Mn1 127.8(3) . 7_566 ?
Mn2 O6 Mn1 98.91(13) 2_565 7_566 ?
O3 Mn1X O6X 114.0(16) 6_556 7_565 ?
O3 Mn1X O4X 96.3(14) 6_556 . ?
O6X Mn1X O4X 143(2) 7_565 . ?
O3 Mn1X O7 122.9(9) 6_556 . ?
O6X Mn1X O7 72(2) 7_565 . ?
O4X Mn1X O7 73.8(11) . . ?
O3 Mn1X C5 27.6(4) 6_556 6_556 ?
O7 Mn1X C5 98.2(5) . 6_556 ?
O3 Mn1X Mn2X 151.8(8) 6_556 8_655 ?
O7 Mn1X Mn2X 47.0(4) . 8_655 ?
C5 Mn1X Mn2X 126.1(5) 6_556 8_655 ?
O8 Mn2X O5X 59.7(15) . . ?
O8 Mn2X O6X 104.4(19) . 2_564 ?
O8 Mn2X O7 96.1(7) . 8_665 ?
O8 Mn2X O3 112.4(7) . 6_556 ?
O7 Mn2X O3 142.4(8) 8_665 6_556 ?
O8 Mn2X Mn1X 77.0(6) . 8_665 ?
O7 Mn2X Mn1X 45.4(4) 8_665 8_665 ?
O3 Mn2X Mn1X 161.7(6) 6_556 8_665 ?
C8X O4X Mn1X 132(2) . . ?
C8X O5X Mn2X 135(2) . . ?
O5X C8X O4X 123(2) . . ?
O5X C8X C9X 118(2) . . ?
O4X C8X C9X 118(2) . . ?
O5X C8X C19 95(4) . . ?
O4X C8X C19 83(4) . . ?
C9X C8X C19 105(5) . . ?
C14X C9X C10X 117(2) . . ?
C14X C9X C8X 121(2) . . ?
C10X C9X C8X 122(2) . . ?
C11X C10X C9X 122(2) . . ?
C11X C10X H10X 119.2 . . ?
C9X C10X H10X 119.2 . . ?
C10X C11X C12X 121(2) . . ?
C10X C11X H11X 119.4 . . ?
C12X C11X H11X 119.4 . . ?
O6X C12X C11X 124(3) . . ?
O6X C12X C13X 119(3) . . ?
C11X C12X C13X 117(2) . . ?
C14X C13X C12X 121(3) . . ?
C14X C13X H13X 119.4 . . ?
C12X C13X H13X 119.4 . . ?
C13X C14X C9X 122(2) . . ?
C13X C14X H14X 119.1 . . ?
C9X C14X H14X 119.1 . . ?
C15 O7 Mn1 127.7(3) . . ?
C15 O7 Mn1X 120.6(4) . . ?
C15 O7 Mn2X 132.0(4) . 8_655 ?
Mn1 O7 Mn2X 68.0(4) . 8_655 ?
C15 O7 Mn2 126.2(3) . 8_655 ?
Mn1 O7 Mn2 86.94(10) . 8_655 ?
O7 C15 N1 123.2(5) . . ?
O7 C15 H15 118.4 . . ?
N1 C15 H15 118.4 . . ?
C15 N1 C17 121.4(5) . . ?
C15 N1 C16 120.8(5) . . ?
C17 N1 C16 117.6(5) . . ?
N1 C16 H16A 109.5 . . ?
N1 C16 H16B 109.5 . . ?
H16A C16 H16B 109.5 . . ?
N1 C16 H16C 109.5 . . ?
H16A C16 H16C 109.5 . . ?
H16B C16 H16C 109.5 . . ?
N1 C17 H17A 109.5 . . ?
N1 C17 H17B 109.5 . . ?
H17A C17 H17B 109.5 . . ?
N1 C17 H17C 109.5 . . ?
H17A C17 H17C 109.5 . . ?
H17B C17 H17C 109.5 . . ?
C18 O8 Mn2X 147.9(6) . . ?
C18 O8 Mn2 136.9(3) . . ?
C18 O8 Mn1 121.4(3) . 8_665 ?
Mn2 O8 Mn1 84.08(10) . 8_665 ?
O8 C18 N2 126.9(5) . . ?
O8 C18 H18 116.5 . . ?
N2 C18 H18 116.5 . . ?
C18 N2 C20 121.9(5) . . ?
C18 N2 C19 122.0(4) . . ?
C20 N2 C19 116.0(5) . . ?
N2 C19 C8X 83.7(9) . . ?
N2 C19 H19A 109.5 . . ?
C8X C19 H19A 72.6 . . ?
N2 C19 H19B 109.5 . . ?
C8X C19 H19B 164.1 . . ?
H19A C19 H19B 109.5 . . ?
N2 C19 H19C 109.5 . . ?
C8X C19 H19C 56.4 . . ?
H19A C19 H19C 109.5 . . ?
H19B C19 H19C 109.5 . . ?
N2 C20 H20A 109.5 . . ?
N2 C20 H20B 109.5 . . ?
H20A C20 H20B 109.5 . . ?
N2 C20 H20C 109.5 . . ?
H20A C20 H20C 109.5 . . ?
H20B C20 H20C 109.5 . . ?

loop_
_geom_bond_atom_site_label_1
_geom_bond_atom_site_label_2
_geom_bond_distance
_geom_bond_site_symmetry_2
_geom_bond_publ_flag
Mn1 O2 2.098(3) . ?
Mn1 O4 2.114(3) . ?
Mn1 O6 2.125(3) 7_565 ?
Mn1 O3 2.146(3) 6_556 ?
Mn1 O7 2.285(3) . ?
Mn1 O8 2.453(3) 8_655 ?
Mn1 Mn2 3.2258(10) 8_655 ?
Mn2 O1 2.090(3) . ?
Mn2 O5 2.113(3) . ?
Mn2 O6 2.120(3) 2_564 ?
Mn2 O3 2.141(3) 6_556 ?
Mn2 O8 2.363(3) . ?
Mn2 O7 2.403(3) 8_665 ?
O1 C1 1.255(5) . ?
O2 C1 1.253(5) . ?
C1 C2 1.495(6) . ?
C2 C3 1.382(6) . ?
C2 C7 1.385(7) . ?
C3 C4 1.396(6) . ?
C3 H3 0.9500 . ?
C4 C5 1.391(7) . ?
C4 H4 0.9500 . ?
C5 O3 1.344(5) . ?
C5 C6 1.394(6) . ?
C5 Mn1X 2.379(16) 6_656 ?
C6 C7 1.394(6) . ?
C6 H6 0.9500 . ?
C7 H7 0.9500 . ?
O3 Mn1X 1.340(16) 6_656 ?
O3 Mn2X 2.445(15) 6_656 ?
O4 C8 1.270(5) . ?
O5 C8 1.263(5) . ?
C8 C9 1.484(6) . ?
C9 C14 1.397(6) . ?
C9 C10 1.405(6) . ?
C10 C11 1.379(7) . ?
C10 H10 0.9500 . ?
C11 C12 1.395(7) . ?
C11 H11 0.9500 . ?
C12 O6 1.323(5) . ?
C12 C13 1.416(7) . ?
C13 C14 1.373(7) . ?
C13 H13 0.9500 . ?
C14 H14 0.9500 . ?
Mn1X O6X 2.07(5) 7_565 ?
Mn1X O4X 2.114(19) . ?
Mn1X O7 2.287(13) . ?
Mn1X Mn2X 3.208(18) 8_655 ?
Mn2X O8 1.602(16) . ?
Mn2X O5X 2.110(19) . ?
Mn2X O6X 2.14(5) 2_564 ?
Mn2X O7 2.347(14) 8_665 ?
O4X C8X 1.275(19) . ?
O5X C8X 1.264(19) . ?
C8X C9X 1.485(19) . ?
C9X C14X 1.399(19) . ?
C9X C10X 1.407(19) . ?
C10X C11X 1.38(2) . ?
C10X H10X 0.9500 . ?
C11X C12X 1.39(2) . ?
C11X H11X 0.9500 . ?
C12X O6X 1.328(19) . ?
C12X C13X 1.42(2) . ?
C13X C14X 1.37(2) . ?
C13X H13X 0.9500 . ?
C14X H14X 0.9500 . ?
O7 C15 1.241(6) . ?
C15 N1 1.335(7) . ?
C15 H15 0.9500 . ?
N1 C17 1.450(7) . ?
N1 C16 1.464(8) . ?
C16 H16A 0.9800 . ?
C16 H16B 0.9800 . ?
C16 H16C 0.9800 . ?
C17 H17A 0.9800 . ?
C17 H17B 0.9800 . ?
C17 H17C 0.9800 . ?
O8 C18 1.245(6) . ?
C18 N2 1.335(7) . ?
C18 H18 0.9500 . ?
N2 C20 1.457(7) . ?
N2 C19 1.468(7) . ?
C19 H19A 0.9800 . ?
C19 H19B 0.9800 . ?
C19 H19C 0.9800 . ?
C20 H20A 0.9800 . ?
C20 H20B 0.9800 . ?
C20 H20C 0.9800 . ?

loop_
_geom_hbond_atom_site_label_D
_geom_hbond_atom_site_label_H
_geom_hbond_atom_site_label_A
_geom_hbond_distance_DH
_geom_hbond_distance_HA
_geom_hbond_distance_DA
_geom_hbond_angle_DHA
_geom_hbond_site_symmetry_A
_geom_hbond_publ_flag
C4 H4 O6 0.95 2.57 3.307(6) 134.7 5_666 yes
C4 H4 O8 0.95 2.54 3.327(5) 140.2 6_656 yes
C6 H6 O6 0.95 2.58 3.418(6) 147.4 4_556 yes
C6 H6 O6X 0.95 2.18 2.95(8) 137.6 4_556 yes
C6 H6 O7 0.95 2.66 3.244(6) 120.3 6_656 yes
C11X H11X O1 0.95 2.63 3.15(8) 115.5 2_565 yes
C13X H13X O3 0.95 2.63 3.36(4) 133.9 4_456 yes
C18 H18 O4 0.95 2.29 2.935(6) 124.9 8_665 yes
C19 H19A O3 0.98 2.46 3.416(7) 166.5 6_556 yes

loop_
_geom_torsion_atom_site_label_1
_geom_torsion_atom_site_label_2
_geom_torsion_atom_site_label_3
_geom_torsion_atom_site_label_4
_geom_torsion
_geom_torsion_site_symmetry_1
_geom_torsion_site_symmetry_2
_geom_torsion_site_symmetry_3
_geom_torsion_site_symmetry_4
_geom_torsion_publ_flag
Mn1 O2 C1 O1 21.8(7) . . . . ?
Mn1 O2 C1 C2 -160.3(3) . . . . ?
Mn2 O1 C1 O2 0.9(7) . . . . ?
Mn2 O1 C1 C2 -177.0(3) . . . . ?
O2 C1 C2 C3 -175.8(4) . . . . ?
O1 C1 C2 C3 2.2(7) . . . . ?
O2 C1 C2 C7 4.2(7) . . . . ?
O1 C1 C2 C7 -177.8(4) . . . . ?
C7 C2 C3 C4 0.4(7) . . . . ?
C1 C2 C3 C4 -179.6(4) . . . . ?
C2 C3 C4 C5 -0.3(7) . . . . ?
C3 C4 C5 O3 -178.1(4) . . . . ?
C3 C4 C5 C6 0.5(7) . . . . ?
C3 C4 C5 Mn1X 166.3(7) . . . 6_656 ?
O3 C5 C6 C7 177.9(4) . . . . ?
C4 C5 C6 C7 -0.6(7) . . . . ?
Mn1X C5 C6 C7 -172.6(5) 6_656 . . . ?
C3 C2 C7 C6 -0.5(7) . . . . ?
C1 C2 C7 C6 179.5(4) . . . . ?
C5 C6 C7 C2 0.7(8) . . . . ?
C4 C5 O3 Mn1X -160.8(7) . . . 6_656 ?
C6 C5 O3 Mn1X 20.7(9) . . . 6_656 ?
C4 C5 O3 Mn2 11.8(6) . . . 6_656 ?
C6 C5 O3 Mn2 -166.7(3) . . . 6_656 ?
C4 C5 O3 Mn1 -170.9(3) . . . 6_656 ?
C6 C5 O3 Mn1 10.6(6) . . . 6_656 ?
C4 C5 O3 Mn2X 0.6(6) . . . 6_656 ?
C6 C5 O3 Mn2X -177.9(5) . . . 6_656 ?
Mn1X C5 O3 Mn2X 161.5(8) 6_656 . . 6_656 ?
Mn2 O5 C8 O4 24.5(7) . . . . ?
Mn2 O5 C8 C9 -154.0(3) . . . . ?
Mn1 O4 C8 O5 -4.8(7) . . . . ?
Mn1 O4 C8 C9 173.7(3) . . . . ?
O5 C8 C9 C14 -173.8(4) . . . . ?
O4 C8 C9 C14 7.6(7) . . . . ?
O5 C8 C9 C10 7.6(7) . . . . ?
O4 C8 C9 C10 -171.0(4) . . . . ?
C14 C9 C10 C11 -1.3(7) . . . . ?
C8 C9 C10 C11 177.3(4) . . . . ?
C9 C10 C11 C12 2.6(8) . . . . ?
C10 C11 C12 O6 179.9(4) . . . . ?
C10 C11 C12 C13 -1.6(7) . . . . ?
O6 C12 C13 C14 177.9(4) . . . . ?
C11 C12 C13 C14 -0.6(7) . . . . ?
C12 C13 C14 C9 1.9(8) . . . . ?
C10 C9 C14 C13 -0.9(7) . . . . ?
C8 C9 C14 C13 -179.5(4) . . . . ?
C11 C12 O6 Mn2 12.1(7) . . . 2_565 ?
C13 C12 O6 Mn2 -166.4(3) . . . 2_565 ?
C11 C12 O6 Mn1 -172.1(3) . . . 7_566 ?
C13 C12 O6 Mn1 9.4(6) . . . 7_566 ?
Mn2X O5X C8X O4X 9(12) . . . . ?
Mn2X O5X C8X C9X 175(5) . . . . ?
Mn2X O5X C8X C19 -76(6) . . . . ?
Mn1X O4X C8X O5X 11(11) . . . . ?
Mn1X O4X C8X C9X -154(5) . . . . ?
Mn1X O4X C8X C19 102(5) . . . . ?
O5X C8X C9X C14X -166(8) . . . . ?
O4X C8X C9X C14X 1(11) . . . . ?
C19 C8X C9X C14X 91(8) . . . . ?
O5X C8X C9X C10X 17(12) . . . . ?
O4X C8X C9X C10X -176(8) . . . . ?
C19 C8X C9X C10X -86(8) . . . . ?
C14X C9X C10X C11X 7(14) . . . . ?
C8X C9X C10X C11X -175(8) . . . . ?
C9X C10X C11X C12X -7(15) . . . . ?
C10X C11X C12X O6X -178(10) . . . . ?
C10X C11X C12X C13X 0(16) . . . . ?
O6X C12X C13X C14X -175(10) . . . . ?
C11X C12X C13X C14X 6(16) . . . . ?
C12X C13X C14X C9X -6(15) . . . . ?
C10X C9X C14X C13X -1(14) . . . . ?
C8X C9X C14X C13X -178(8) . . . . ?
C11X C12X O6X Mn1X 165(8) . . . 7_566 ?
C13X C12X O6X Mn1X -13(16) . . . 7_566 ?
C11X C12X O6X Mn2X -4(16) . . . 2_565 ?
C13X C12X O6X Mn2X 178(7) . . . 2_565 ?
Mn1 O7 C15 N1 139.9(4) . . . . ?
Mn1X O7 C15 N1 115.3(6) . . . . ?
Mn2X O7 C15 N1 -126.8(7) 8_655 . . . ?
Mn2 O7 C15 N1 -101.3(5) 8_655 . . . ?
O7 C15 N1 C17 -175.7(5) . . . . ?
O7 C15 N1 C16 -0.7(8) . . . . ?
O5X Mn2X O8 C18 2.5(18) . . . . ?
O6X Mn2X O8 C18 -151(2) 2_564 . . . ?
O7 Mn2X O8 C18 -80.5(12) 8_665 . . . ?
O3 Mn2X O8 C18 74.4(13) 6_556 . . . ?
Mn1X Mn2X O8 C18 -122.0(10) 8_665 . . . ?
Mn2X O8 C18 N2 -61.9(13) . . . . ?
Mn2 O8 C18 N2 -60.0(7) . . . . ?
Mn1 O8 C18 N2 -178.4(4) 8_665 . . . ?
O8 C18 N2 C20 177.6(5) . . . . ?
O8 C18 N2 C19 0.8(8) . . . . ?
C18 N2 C19 C8X 72.8(9) . . . . ?
C20 N2 C19 C8X -104.2(9) . . . . ?
